data_7128544
loop_
_publ_author_name
'Priola, Emanuele'
'Mahmoudi, Ghodrat'
'Andreo, Jacopo'
'Frontera, Antonio'

_publ_section_title
;
 Unprecedented [d<sup>9</sup>]Cu[d<sup>10</sup>]Au coinage bonding
 interactions in
 {Cu(NH<sub>3</sub>)<sub>4</sub>[Au(CN)<sub>2</sub>]}<sup>+</sup>[Au(CN)<sub>2</sub>]<sup>-</sup>
 salt.
;
_journal_issue 59
_journal_name_full 'Chemical communications (Cambridge, England)'
_journal_page_first 7268
_journal_page_last 7271
_journal_paper_doi 10.1039/d1cc02709c
_journal_volume 57
_journal_year 2021
_chemical_formula_moiety 'C2 H12 Au Cu N6, C2 Au N2 '
_chemical_formula_sum 'C4 H12 Au2 Cu N8'
_chemical_formula_weight 629.71
_chemical_properties_physical Air-sensitive,Deliquescent
_space_group_crystal_system orthorhombic
_space_group_IT_number 62
_space_group_name_Hall '-P 2ac 2n'
_space_group_name_H-M_alt 'P n m a'
_symmetry_Int_Tables_number 62
_atom_sites_solution_primary iterative
_audit_creation_date 2018-02-07
_audit_creation_method
;
Olex2 1.2
(compiled 2017.08.10 svn.r3458 for OlexSys, GUI svn.r5381)
;
_audit_update_record
;
2021-05-22 deposited with the CCDC.	2021-06-23 downloaded from the CCDC.
;
_cell_angle_alpha 90
_cell_angle_beta 90
_cell_angle_gamma 90
_cell_formula_units_Z 4
_cell_length_a 11.2665(4)
_cell_length_b 7.2480(3)
_cell_length_c 15.2490(6)
_cell_measurement_reflns_used 13736
_cell_measurement_temperature 100
_cell_measurement_theta_max 31.9700
_cell_measurement_theta_min 2.2240
_cell_volume 1245.23(8)
_computing_cell_refinement 'CrysAlisPro 1.171.38.43 (Rigaku OD, 2015)'
_computing_data_collection 'CrysAlisPro 1.171.38.43 (Rigaku OD, 2015)'
_computing_data_reduction 'CrysAlisPro 1.171.38.43 (Rigaku OD, 2015)'
_computing_molecular_graphics 'Olex2 (Dolomanov et al., 2009)'
_computing_publication_material 'Olex2 (Dolomanov et al., 2009)'
_computing_structure_refinement 'olex2.refine (Bourhis et al., 2015)'
_computing_structure_solution 'olex2.solve (Bourhis et al., 2015)'
_diffrn_ambient_temperature 100
_diffrn_detector 'CCD plate'
_diffrn_measured_fraction_theta_full 0.9997
_diffrn_measured_fraction_theta_max 0.9997
_diffrn_measurement_details
;
List of Runs (angles in degrees, time in seconds):

  # Type    Start    End  Width  t~exp~   \w     \q     \k     \f   Frames
#--------------------------------------------------------------------------
  1  \w      4.21 185.96   0.30   20.00    --   30.00  73.87 -25.79  606
  2  \w      4.21 185.96   0.30   20.00    --   30.00  73.87  64.21  606
  3  \w      4.21 185.96   0.30   20.00    --   30.00  73.87 154.21  606
  4  \w      4.21 185.96   0.30   20.00    --   30.00  73.87-115.79  606
;
_diffrn_measurement_device 'abstract diffractometer'
_diffrn_measurement_device_type 'Saxi-CrysAlisPro-abstract goniometer imported SAXI images'
_diffrn_measurement_method '\w scans'
_diffrn_orient_matrix_type 'CrysAlisPro convention (1999,Acta A55,543-557)'
_diffrn_orient_matrix_UB_11 -0.0081660000
_diffrn_orient_matrix_UB_12 -0.0225808000
_diffrn_orient_matrix_UB_13 -0.0448313000
_diffrn_orient_matrix_UB_21 0.0623692000
_diffrn_orient_matrix_UB_22 -0.0016083000
_diffrn_orient_matrix_UB_23 -0.0059944000
_diffrn_orient_matrix_UB_31 0.0009210000
_diffrn_orient_matrix_UB_32 -0.0953595000
_diffrn_orient_matrix_UB_33 0.0107056000
_diffrn_radiation_monochromator graphite
_diffrn_radiation_probe x-ray
_diffrn_radiation_type 'Mo K\a'
_diffrn_radiation_wavelength 0.71073
_diffrn_reflns_av_R_equivalents 0.0575
_diffrn_reflns_av_unetI/netI 0.0245
_diffrn_reflns_limit_h_max 15
_diffrn_reflns_limit_h_min -16
_diffrn_reflns_limit_k_max 10
_diffrn_reflns_limit_k_min -10
_diffrn_reflns_limit_l_max 21
_diffrn_reflns_limit_l_min -22
_diffrn_reflns_number 16746
_diffrn_reflns_theta_full 32.10
_diffrn_reflns_theta_max 32.10
_diffrn_reflns_theta_min 2.25
_diffrn_source 'fine-focus sealed X-ray tube'
_diffrn_source_type 'Enhance (Mo) X-ray Source'
_exptl_absorpt_coefficient_mu 25.182
_exptl_absorpt_correction_T_max 1.00000
_exptl_absorpt_correction_T_min 0.06880
_exptl_absorpt_correction_type multi-scan
_exptl_absorpt_process_details
;
CrysAlisPro 1.171.38.43 (Rigaku Oxford Diffraction, 2015)
Empirical absorption correction using spherical harmonics,
 implemented in SCALE3 ABSPACK scaling algorithm.
;
_exptl_crystal_colour blue
_exptl_crystal_density_diffrn 3.3585
_exptl_crystal_description prismatic
_exptl_crystal_F_000 1116.0
_exptl_crystal_recrystallization_method 'Re-crystallisation from solvent: water'
_exptl_crystal_size_max 0.5
_exptl_crystal_size_mid 0.3
_exptl_crystal_size_min 0.25
_refine_diff_density_max 2.2887
_refine_diff_density_min -2.0345
_refine_diff_density_rms 0.3605
_refine_ls_d_res_high 0.6688
_refine_ls_d_res_low 9.0615
_refine_ls_goodness_of_fit_ref 1.0224
_refine_ls_hydrogen_treatment constr
_refine_ls_matrix_type full
_refine_ls_number_constraints 8
_refine_ls_number_parameters 87
_refine_ls_number_reflns 2240
_refine_ls_number_restraints 0
_refine_ls_restrained_S_all 1.0224
_refine_ls_R_factor_all 0.0348
_refine_ls_R_factor_gt 0.0299
_refine_ls_shift/su_max 0.0003
_refine_ls_shift/su_mean 0.0000
_refine_ls_structure_factor_coef Fsqd
_refine_ls_weighting_details 'w=1/[\s^2^(Fo^2^)+(0.0483P)^2^+5.0307P] where P=(Fo^2^+2Fc^2^)/3'
_refine_ls_weighting_scheme calc
_refine_ls_wR_factor_gt 0.0787
_refine_ls_wR_factor_ref 0.0815
_reflns_Friedel_coverage 0.0
_reflns_limit_h_max 16
_reflns_limit_h_min 0
_reflns_limit_k_max 10
_reflns_limit_k_min 0
_reflns_limit_l_max 22
_reflns_limit_l_min 0
_reflns_number_gt 2012
_reflns_number_total 2240
_reflns_threshold_expression I>=2u(I)
_cod_data_source_file d1cc02709c2.cif
_cod_data_source_block xllobluEP
_cod_depositor_comments 'Adding full bibliography for 7128544.cif.'
_cod_original_cell_volume 1245.22(8)
_cod_database_code 7128544
_reflns_odcompleteness_completeness 95.98
_reflns_odcompleteness_iscentric 1
_reflns_odcompleteness_theta 32.03
_olex2_refinement_description
;
1. Fixed Uiso
 At 1.2 times of:
  All N(H,H,H) groups
2.a Idealised Me refined as rotating group:
 N5(H5a,H5b,H5c), N6(H6a,H6b,H6c)
;
_olex2_submission_special_instructions 'No special instructions were received'
_oxdiff_exptl_absorpt_empirical_details
;
Empirical correction (ABSPACK) includes:
- Absorption correction using spherical harmonics
- Frame scaling
- Detector area scaling
;
_oxdiff_exptl_absorpt_empirical_full_max 5.588
_oxdiff_exptl_absorpt_empirical_full_min 0.506

loop_
_space_group_symop_id
_space_group_symop_operation_xyz
1 x,y,z
2 x+1/2,-y+1/2,-z+1/2
3 -x,y+1/2,-z
4 -x+1/2,-y,z+1/2
5 -x,-y,-z
6 -x-1/2,y-1/2,z-1/2
7 x,-y-1/2,z
8 x-1/2,y,-z-1/2

loop_
_atom_site_label
_atom_site_type_symbol
_atom_site_fract_x
_atom_site_fract_y
_atom_site_fract_z
_atom_site_U_iso_or_equiv
_atom_site_adp_type
_atom_site_occupancy
_atom_site_site_symmetry_order
_atom_site_refinement_flags_posn
_atom_site_refinement_flags_adp
_atom_site_refinement_flags_occupancy
Au1 Au 0.37830(2) 0.75 0.429150(18) 0.02612(9) Uani 1.000000 2 S T P
Au2 Au 0.35830(2) 0.25 0.466070(17) 0.02495(9) Uani 1.000000 2 S T P
Cu1 Cu 0.15710(7) 0.25 0.30617(5) 0.01874(16) Uani 1.000000 2 S T P
N1 N 0.1691(7) 0.75 0.5635(5) 0.0316(14) Uani 1.000000 2 S T P
N2 N 0.5598(6) 0.75 0.2736(4) 0.0283(12) Uani 1.000000 2 S T P
N3 N 0.1444(7) 0.25 0.5961(5) 0.0365(16) Uani 1.000000 2 S T P
N4 N 0.5288(6) 0.25 0.3053(4) 0.0299(13) Uani 1.000000 2 S T P
N5 N 0.0745(4) 0.0520(6) 0.3792(3) 0.0249(8) Uani 1.000000 1 . . .
H5a H 0.060(3) -0.046(2) 0.3458(7) 0.0299(9) Uiso 1.000000 1 GR . .
H5b H 0.1210(15) 0.020(4) 0.4238(15) 0.0299(9) Uiso 1.000000 1 GR . .
H5c H 0.0063(17) 0.0962(19) 0.400(2) 0.0299(9) Uiso 1.000000 1 GR . .
N6 N 0.2573(4) 0.4470(6) 0.2476(3) 0.0252(8) Uani 1.000000 1 . . .
H6a H 0.282(3) 0.406(2) 0.1957(12) 0.0302(9) Uiso 1.000000 1 GR . .
H6b H 0.2140(10) 0.5485(18) 0.240(2) 0.0302(9) Uiso 1.000000 1 GR . .
H6c H 0.3196(18) 0.473(4) 0.2812(12) 0.0302(9) Uiso 1.000000 1 GR . .
C1 C 0.2478(7) 0.75 0.5172(5) 0.0264(13) Uani 1.000000 2 S T P
C2 C 0.4959(6) 0.75 0.3316(5) 0.0241(13) Uani 1.000000 2 S T P
C3 C 0.2250(7) 0.25 0.5522(4) 0.0253(13) Uani 1.000000 2 S T P
C4 C 0.4744(6) 0.25 0.3677(5) 0.0235(12) Uani 1.000000 2 S T P

loop_
_atom_site_aniso_label
_atom_site_aniso_U_11
_atom_site_aniso_U_22
_atom_site_aniso_U_33
_atom_site_aniso_U_12
_atom_site_aniso_U_13
_atom_site_aniso_U_23
Au1 0.02118(14) 0.03383(15) 0.02335(14) -0.000000 -0.00005(9) 0.000000
Au2 0.01778(13) 0.03788(16) 0.01921(13) -0.000000 0.00143(8) 0.000000
Cu1 0.0149(3) 0.0218(3) 0.0195(3) -0.000000 0.0002(3) 0.000000
N1 0.026(3) 0.036(3) 0.033(3) -0.000000 0.001(3) 0.000000
N2 0.022(3) 0.030(3) 0.033(3) -0.000000 0.000(2) 0.000000
N3 0.031(4) 0.045(4) 0.033(4) -0.000000 0.006(3) 0.000000
N4 0.020(3) 0.038(3) 0.032(3) -0.000000 0.004(2) 0.000000
N5 0.0204(18) 0.0270(19) 0.0272(18) -0.0026(15) 0.0023(15) 0.0023(15)
N6 0.023(2) 0.0258(18) 0.0265(18) -0.0007(15) -0.0013(15) 0.0037(15)
C1 0.024(3) 0.032(3) 0.023(3) -0.000000 -0.002(2) 0.000000
C2 0.023(3) 0.026(3) 0.022(3) -0.000000 0.001(2) 0.000000
C3 0.024(3) 0.033(3) 0.019(3) -0.000000 0.000(3) 0.000000
C4 0.015(3) 0.026(3) 0.029(3) -0.000000 0.001(2) 0.000000

loop_
_atom_type_symbol
_atom_type_scat_dispersion_real
_atom_type_scat_dispersion_imag
_atom_type_scat_Cromer_Mann_a1
_atom_type_scat_Cromer_Mann_a2
_atom_type_scat_Cromer_Mann_a3
_atom_type_scat_Cromer_Mann_a4
_atom_type_scat_Cromer_Mann_b1
_atom_type_scat_Cromer_Mann_b2
_atom_type_scat_Cromer_Mann_b3
_atom_type_scat_Cromer_Mann_b4
_atom_type_scat_Cromer_Mann_c
_atom_type_scat_source
_atom_type_scat_dispersion_source
H 0.00000 0.00000 0.49300 0.32291 0.14019 0.04081 10.51090 26.12570 3.14236 57.79970 0.0030380000826 'International Tables Volume C Table 6.1.1.4 (pp. 500-502)' 'Henke, Gullikson and Davis, At. Data and Nucl. Data Tables, 1993, 54, 2'
C 0.00347 0.00161 2.31000 1.02000 1.58860 0.86500 20.84390 10.20750 0.56870 51.65120 0.215599998832 'International Tables Volume C Table 6.1.1.4 (pp. 500-502)' 'Henke, Gullikson and Davis, At. Data and Nucl. Data Tables, 1993, 54, 2'
Au -1.84508 8.87037 16.88190 18.59130 25.55820 5.86000 0.46110 8.62160 1.48260 36.39560 12.0657997131 'International Tables Volume C Table 6.1.1.4 (pp. 500-502)' 'Henke, Gullikson and Davis, At. Data and Nucl. Data Tables, 1993, 54, 2'
Cu 0.34125 1.28947 13.33800 7.16760 5.61580 1.67350 3.58280 0.24700 11.39660 64.81260 1.19099998474 'International Tables Volume C Table 6.1.1.4 (pp. 500-502)' 'Henke, Gullikson and Davis, At. Data and Nucl. Data Tables, 1993, 54, 2'
N 0.00653 0.00323 12.21260 3.13220 2.01250 1.16630 0.00570 9.89330 28.99750 0.58260 -11.5290002823 'International Tables Volume C Table 6.1.1.4 (pp. 500-502)' 'Henke, Gullikson and Davis, At. Data and Nucl. Data Tables, 1993, 54, 2'

loop_
_geom_angle_atom_site_label_1
_geom_angle_atom_site_label_2
_geom_angle_atom_site_label_3
_geom_angle
_geom_angle_site_symmetry_1
_geom_angle_site_symmetry_3
_geom_angle_publ_flag
C2 Au1 C1 174.1(3) . . ?
C4 Au2 C3 172.3(3) . . ?
N5 Cu1 N4 96.90(17) 7_565 2_455 ?
N5 Cu1 N4 96.90(17) . 2_455 ?
N5 Cu1 N5 89.4(2) 7_565 . ?
N6 Cu1 N4 91.43(17) 7_565 2_455 ?
N6 Cu1 N4 91.43(17) . 2_455 ?
N6 Cu1 N5 171.66(18) . . ?
N6 Cu1 N5 89.95(17) 7_565 . ?
N6 Cu1 N5 171.66(18) 7_565 7_565 ?
N6 Cu1 N5 89.95(17) . 7_565 ?
N6 Cu1 N6 89.5(2) . 7_565 ?
C4 N4 Cu1 172.4(6) . 2 ?
N1 C1 Au1 176.2(7) . . ?
N2 C2 Au1 177.5(6) . . ?
N3 C3 Au2 175.2(7) . . ?
N4 C4 Au2 171.6(7) . . ?

loop_
_geom_bond_atom_site_label_1
_geom_bond_atom_site_label_2
_geom_bond_distance
_geom_bond_site_symmetry_2
_geom_bond_publ_flag
Au1 C1 1.991(7) . ?
Au1 C2 1.992(7) . ?
Au2 C3 1.995(7) . ?
Au2 C4 1.990(7) . ?
Cu1 N4 2.231(7) 2_455 ?
Cu1 N5 2.041(4) 7_565 ?
Cu1 N5 2.041(4) . ?
Cu1 N6 2.028(4) 7_565 ?
Cu1 N6 2.028(4) . ?
N1 C1 1.134(10) . ?
N2 C2 1.140(9) . ?
N3 C3 1.128(10) . ?
N4 C4 1.132(10) . ?
